data_7107746
loop_
_publ_author_name
'Abhishake Mondal'
'Yanling Li'
'Patrick Herson'
'Mannan Seuleiman'
'Marie-Laure Boillot'
'Eric Riviere'
'Miguel Julve'
'Lionel Rechignat'
'Azzedine Bousseksou'
'Rodrigue Lescouezec'

_publ_section_title
;
 Photomagnetic effect in a mixed-valence {Fe II/2 Fe III/2}
 cyanide-bridged molecular square.
;
_journal_name_full Chem.Commun.
_journal_page_first 5653
_journal_paper_doi 10.1039/c2cc17835d
_journal_volume 48
_journal_year 2012
_chemical_formula_moiety 'C84 H80 B4 Fe6 N52 O4, 4(C H4 O), 18(H2 O)'
_chemical_formula_sum 'C88 H132 B4 Fe6 N52 O26'
_chemical_formula_weight 2712.68
_space_group_IT_number 2
_symmetry_cell_setting triclinic
_symmetry_space_group_name_Hall '-P 1'
_symmetry_space_group_name_H-M 'P -1'
_atom_sites_solution_hydrogens difmap
_atom_sites_solution_primary direct
_cell_angle_alpha 96.856(2)
_cell_angle_beta 102.910(2)
_cell_angle_gamma 113.8610(10)
_cell_formula_units_Z 1
_cell_length_a 13.1932(4)
_cell_length_b 13.2686(4)
_cell_length_c 20.6938(8)
_cell_measurement_reflns_used 9924
_cell_measurement_temperature 200(2)
_cell_measurement_theta_max 30.3
_cell_measurement_theta_min 2.7
_cell_volume 3138.52(19)
_computing_cell_refinement 'Apex2 (Bruker AXS, 2006)'
_computing_data_collection 'Apex2 (Bruker AXS, 2006)'
_computing_data_reduction 'Apex2 (Bruker AXS, 2006)'
_computing_molecular_graphics 'CAMERON (Watkin et al., 1996)'
_computing_publication_material 'CRYSTALS (Betteridge et al., 2003)'
_computing_structure_refinement 'CRYSTALS (Betteridge et al., 2003)'
_computing_structure_solution 'SHELXS 86 (Sheldrick, 1986)'
_diffrn_ambient_temperature 200(2)
_diffrn_measured_fraction_theta_full 0.995
_diffrn_measured_fraction_theta_max 0.982
_diffrn_measurement_device Area
_diffrn_measurement_device_type 'Bruker Kappa Apex2'
_diffrn_measurement_method '\f & \w scans'
_diffrn_radiation_monochromator graphite
_diffrn_radiation_type 'Mo K\a'
_diffrn_radiation_wavelength 0.71073
_diffrn_reflns_av_R_equivalents 0.018
_diffrn_reflns_limit_h_max 18
_diffrn_reflns_limit_h_min -17
_diffrn_reflns_limit_k_max 18
_diffrn_reflns_limit_k_min -18
_diffrn_reflns_limit_l_max 29
_diffrn_reflns_limit_l_min -29
_diffrn_reflns_number 68542
_diffrn_reflns_theta_full 26.155
_diffrn_reflns_theta_max 30.413
_diffrn_reflns_theta_min 1.039
_diffrn_standards_number 0
_exptl_absorpt_coefficient_mu 0.762
_exptl_absorpt_correction_T_max 0.96
_exptl_absorpt_correction_T_min 0.94
_exptl_absorpt_correction_type multi-scan
_exptl_absorpt_process_details 'SADABS (Siemens, 1996)'
_exptl_crystal_colour red
_exptl_crystal_density_diffrn 1.435
_exptl_crystal_density_method 'not measured'
_exptl_crystal_description stick
_exptl_crystal_F_000 1356
_exptl_crystal_size_max 0.200
_exptl_crystal_size_mid 0.080
_exptl_crystal_size_min 0.060
_refine_diff_density_max 1.56
_refine_diff_density_min -1.12
_refine_ls_extinction_method None
_refine_ls_goodness_of_fit_ref 0.9607
_refine_ls_hydrogen_treatment refU
_refine_ls_matrix_type full
_refine_ls_number_parameters 729
_refine_ls_number_reflns 18373
_refine_ls_number_restraints 0
_refine_ls_R_factor_all 0.0744
_refine_ls_R_factor_gt 0.0633
_refine_ls_shift/su_max 0.0004445
_refine_ls_shift/su_mean 0.0000136
_refine_ls_structure_factor_coef Fsqd
_refine_ls_weighting_details
;
Method, part 1, Chebychev polynomial, (Watkin, 1994, Prince, 1982)
[weight] = 1.0/[A~0~*T~0~(x)+A~1~*T~1~(x) ... +A~n-1~]*T~n-1~(x)]
where A~i~ are the Chebychev coefficients listed below and x= Fcalc/Fmax
Method = Robust Weighting (Prince, 1982)
W = [weight] * [1-(deltaF/6*sigmaF)^2^]^2^
A~i~ are:
11.9 18.3 8.58 2.08
;
_refine_ls_weighting_scheme calc
_refine_ls_wR_factor_all 0.1975
_refine_ls_wR_factor_gt 0.1818
_refine_ls_wR_factor_ref 0.1951
_reflns_limit_h_max 18
_reflns_limit_h_min -18
_reflns_limit_k_max 18
_reflns_limit_k_min -18
_reflns_limit_l_max 29
_reflns_limit_l_min 0
_reflns_number_gt 15100
_reflns_number_total 18663
_reflns_threshold_expression I>2.0\s(I)
_oxford_refine_ls_r_factor_ref 0.0734
_oxford_reflns_number_all 18619
_oxford_reflns_threshold_expression_ref I>-3.0\s(I)
_cod_data_source_file c2cc17835d.txt
_cod_data_source_block 1
_cod_depositor_comments
;
The following automatic conversions were performed:

'_atom_sites_solution_primary' value 'Direct' changed to 'direct'
according to the built-in table from CIF Core dictionary named
'cif_core.dic' version 2.4.1 from
2010-06-29.

'_refine_ls_hydrogen_treatment' value 'refu' changed to
'refU' according to the built-in table from CIF Core dictionary named
'cif_core.dic' version 2.4.1 from 2010-06-29.

Automatic conversion script
Id: cif_fix_values 1715 2011-07-08 13:25:40Z adriana 
;
_cod_original_sg_symbol_H-M 'P -1 '
_cod_database_code 7107746

loop_
_symmetry_equiv_pos_as_xyz
x,y,z
-x,-y,-z

loop_
_atom_site_label
_atom_site_type_symbol
_atom_site_fract_x
_atom_site_fract_y
_atom_site_fract_z
_atom_site_U_iso_or_equiv
_atom_site_occupancy
_atom_site_adp_type
Fe1 Fe -0.14695(3) 0.10824(3) 0.090897(17) 0.0237 1.0000 Uani
Fe2 Fe 0.25811(3) 0.24236(2) 0.081220(15) 0.0200 1.0000 Uani
Fe3 Fe -0.07202(3) -0.29858(3) 0.397531(17) 0.0262 1.0000 Uani
C1 C -0.19009(19) -0.02614(19) 0.02500(11) 0.0234 1.0000 Uani
C2 C 0.0050(2) 0.16167(18) 0.08110(12) 0.0245 1.0000 Uani
C3 C -0.1843(2) 0.1705(2) 0.01567(15) 0.0345 1.0000 Uani
C4 C -0.0143(3) -0.2871(2) 0.31968(14) 0.0346 1.0000 Uani
C5 C -0.1839(3) -0.2515(2) 0.35314(13) 0.0332 1.0000 Uani
C6 C -0.1831(2) -0.4515(2) 0.35036(14) 0.0341 1.0000 Uani
C7 C -0.0504(3) 0.3587(3) 0.1587(2) 0.0514 1.0000 Uani
C8 C -0.0522(4) 0.4233(4) 0.2162(2) 0.0675 1.0000 Uani
C9 C -0.1072(4) 0.3471(4) 0.2497(2) 0.0657 1.0000 Uani
C10 C -0.0534(3) -0.0263(2) 0.17355(15) 0.0372 1.0000 Uani
C11 C -0.0579(4) -0.0603(3) 0.23424(18) 0.0514 1.0000 Uani
C12 C -0.1110(3) -0.0054(3) 0.26396(16) 0.0510 1.0000 Uani
C13 C -0.4105(2) -0.0227(3) 0.05868(16) 0.0410 1.0000 Uani
C14 C -0.4920(3) -0.0493(4) 0.0930(2) 0.0588 1.0000 Uani
C15 C -0.4304(3) 0.0057(4) 0.1600(2) 0.0589 1.0000 Uani
C16 C 0.1406(3) 0.3127(3) -0.03331(15) 0.0368 1.0000 Uani
C17 C 0.1481(3) 0.3329(3) -0.09588(16) 0.0455 1.0000 Uani
C18 C 0.2909(4) 0.3642(4) -0.16038(17) 0.0600 1.0000 Uani
C19 C 0.3079(2) 0.3289(2) -0.04023(12) 0.0301 1.0000 Uani
C20 C 0.4239(3) 0.3369(3) -0.02507(16) 0.0397 1.0000 Uani
C21 C 0.4749(2) 0.3210(2) 0.04068(14) 0.0305 1.0000 Uani
C22 C 0.6750(3) 0.3680(3) 0.0261(3) 0.0593 1.0000 Uani
C23 C 0.6072(3) 0.3232(3) 0.1269(2) 0.0500 1.0000 Uani
C24 C 0.5054(2) 0.2961(3) 0.14342(17) 0.0416 1.0000 Uani
C25 C 0.3313(3) 0.4872(2) 0.14037(17) 0.0428 1.0000 Uani
C26 C 0.3244(4) 0.5532(3) 0.1937(2) 0.0553 1.0000 Uani
C27 C 0.2618(4) 0.5226(3) 0.29875(19) 0.0585 1.0000 Uani
C28 C 0.2635(2) 0.3787(2) 0.20600(12) 0.0308 1.0000 Uani
C29 C 0.2259(3) 0.2830(2) 0.23790(13) 0.0346 1.0000 Uani
C30 C 0.2497(2) 0.1882(2) 0.21505(12) 0.0283 1.0000 Uani
C31 C 0.2437(4) 0.1089(4) 0.32076(17) 0.0551 1.0000 Uani
C32 C 0.2724(3) 0.0333(3) 0.21303(17) 0.0432 1.0000 Uani
C33 C 0.2829(3) 0.0671(2) 0.15399(15) 0.0360 1.0000 Uani
C34 C 0.0719(3) -0.0422(2) 0.42701(15) 0.0375 1.0000 Uani
C35 C 0.1534(3) 0.0460(2) 0.4817(2) 0.0481 1.0000 Uani
C36 C 0.1689(3) -0.0045(3) 0.53470(16) 0.0437 1.0000 Uani
C37 C -0.2381(3) -0.3510(2) 0.48451(15) 0.0354 1.0000 Uani
C38 C -0.2304(3) -0.3356(3) 0.55372(17) 0.0430 1.0000 Uani
C39 C -0.1138(3) -0.2838(3) 0.58741(14) 0.0404 1.0000 Uani
C40 C 0.0764(3) -0.4247(3) 0.42084(18) 0.0450 1.0000 Uani
C41 C 0.1568(4) -0.4301(3) 0.4737(2) 0.0601 1.0000 Uani
C42 C 0.1697(3) -0.3520(3) 0.53009(19) 0.0504 1.0000 Uani
O1 O 0.4799(3) 0.3601(4) -0.06558(18) 0.0814 1.0000 Uani
O2 O 0.1807(3) 0.2829(2) 0.28325(14) 0.0586 1.0000 Uani
N1 N -0.21844(17) -0.10643(16) -0.01614(10) 0.0231 1.0000 Uani
N2 N 0.09720(18) 0.19238(17) 0.07617(10) 0.0255 1.0000 Uani
N3 N -0.2032(3) 0.2078(3) -0.03000(18) 0.0541 1.0000 Uani
N4 N 0.0205(3) -0.2819(3) 0.27357(15) 0.0503 1.0000 Uani
N5 N -0.2520(3) -0.2245(3) 0.32767(15) 0.0469 1.0000 Uani
N6 N -0.2505(3) -0.5423(2) 0.32164(17) 0.0504 1.0000 Uani
N7 N -0.1040(2) 0.2486(2) 0.15785(13) 0.0371 1.0000 Uani
N8 N -0.1383(2) 0.2411(3) 0.21502(13) 0.0449 1.0000 Uani
N9 N -0.10271(18) 0.04391(19) 0.16701(10) 0.0291 1.0000 Uani
N10 N -0.1367(2) 0.0569(2) 0.22348(12) 0.0385 1.0000 Uani
N11 N -0.30490(19) 0.0449(2) 0.10151(12) 0.0332 1.0000 Uani
N12 N -0.3180(2) 0.0620(3) 0.16463(13) 0.0457 1.0000 Uani
N13 N 0.23950(18) 0.30928(17) 0.00107(10) 0.0255 1.0000 Uani
N14 N 0.2521(2) 0.3441(2) -0.10005(12) 0.0395 1.0000 Uani
N15 N 0.42315(18) 0.29394(18) 0.08918(11) 0.0275 1.0000 Uani
N16 N 0.5872(2) 0.3387(2) 0.06290(16) 0.0408 1.0000 Uani
N17 N 0.29338(18) 0.37875(16) 0.14847(10) 0.0265 1.0000 Uani
N18 N 0.2806(3) 0.4845(2) 0.23431(14) 0.0439 1.0000 Uani
N19 N 0.26897(18) 0.16405(17) 0.15579(10) 0.0260 1.0000 Uani
N20 N 0.2515(2) 0.1094(2) 0.25129(12) 0.0374 1.0000 Uani
N21 N 0.0399(2) -0.14065(17) 0.44549(11) 0.0296 1.0000 Uani
N22 N 0.1001(2) -0.11717(19) 0.51243(11) 0.0327 1.0000 Uani
N23 N -0.1317(2) -0.31101(18) 0.47733(11) 0.0307 1.0000 Uani
N24 N -0.0547(2) -0.2688(2) 0.54080(11) 0.0342 1.0000 Uani
N25 N 0.0413(2) -0.34907(18) 0.44226(12) 0.0320 1.0000 Uani
N26 N 0.1000(2) -0.3040(2) 0.51003(12) 0.0347 1.0000 Uani
B1 B -0.2090(3) 0.1239(4) 0.22615(17) 0.0467 1.0000 Uani
B2 B 0.0759(3) -0.2150(3) 0.54884(14) 0.0354 1.0000 Uani
C50 C 0.3147(9) 0.8670(8) 0.4365(5) 0.128(3) 1.0000 Uiso
C60 C 0.5340(15) 0.6070(15) 0.3527(9) 0.203(6) 1.0000 Uiso
O50 O 0.4220(6) 0.8958(6) 0.4946(4) 0.140(2) 1.0000 Uiso
O60 O 0.5266(14) 0.5134(13) 0.3042(8) 0.284(6) 1.0000 Uiso
O100 O 0.1022(12) 0.6192(11) 0.0885(7) 0.243(5) 1.0000 Uiso
O101 O 0.5520(8) 0.0960(7) 0.3646(4) 0.165(3) 1.0000 Uiso
O102 O 0.5367(5) 0.2704(5) 0.3090(3) 0.1080(14) 1.0000 Uiso
O103 O 0.4707(10) 0.3901(9) 0.3857(6) 0.210(4) 1.0000 Uiso
O104 O 0.4717(17) 0.6228(17) 0.4947(10) 0.344(8) 1.0000 Uiso
O105 O 0.5349(14) 0.7518(13) 0.3414(8) 0.279(6) 1.0000 Uiso
O106 O 0.4368(6) 0.8749(6) 0.2836(4) 0.136(2) 1.0000 Uiso
O107 O 0.5776(12) 0.8074(11) 0.2257(7) 0.253(5) 1.0000 Uiso
O200 O 0.2138(7) 0.7456(7) 0.2256(4) 0.160(3) 1.0000 Uiso
H1 H -0.2298 0.1248 0.2756 0.069(2) 1.0000 Uiso
H2 H 0.1275 -0.1861 0.6018 0.069(2) 1.0000 Uiso
H71 H -0.0158 0.3884 0.1246 0.069(2) 1.0000 Uiso
H81 H -0.0210 0.5039 0.2291 0.069(2) 1.0000 Uiso
H91 H -0.1223 0.3647 0.2916 0.069(2) 1.0000 Uiso
H101 H -0.0205 -0.0493 0.1417 0.069(2) 1.0000 Uiso
H111 H -0.0299 -0.1103 0.2516 0.069(2) 1.0000 Uiso
H121 H -0.1266 -0.0107 0.3064 0.069(2) 1.0000 Uiso
H131 H -0.4269 -0.0492 0.0110 0.069(2) 1.0000 Uiso
H141 H -0.5734 -0.0959 0.0744 0.069(2) 1.0000 Uiso
H151 H -0.4624 0.0041 0.1970 0.069(2) 1.0000 Uiso
H161 H 0.0765 0.3027 -0.0166 0.069(2) 1.0000 Uiso
H171 H 0.0901 0.3380 -0.1301 0.069(2) 1.0000 Uiso
H181 H 0.3667 0.3694 -0.1523 0.069(2) 1.0000 Uiso
H182 H 0.2920 0.4333 -0.1693 0.069(2) 1.0000 Uiso
H183 H 0.2390 0.3036 -0.1985 0.069(2) 1.0000 Uiso
H221 H 0.7456 0.3746 0.0545 0.069(2) 1.0000 Uiso
H222 H 0.6869 0.4375 0.0138 0.069(2) 1.0000 Uiso
H223 H 0.6481 0.3096 -0.0141 0.069(2) 1.0000 Uiso
H231 H 0.6782 0.3302 0.1551 0.069(2) 1.0000 Uiso
H241 H 0.4941 0.2809 0.1857 0.069(2) 1.0000 Uiso
H251 H 0.3584 0.5128 0.1037 0.069(2) 1.0000 Uiso
H261 H 0.3462 0.6322 0.2010 0.069(2) 1.0000 Uiso
H271 H 0.2305 0.4597 0.3181 0.069(2) 1.0000 Uiso
H272 H 0.3337 0.5779 0.3299 0.069(2) 1.0000 Uiso
H273 H 0.2090 0.5549 0.2899 0.069(2) 1.0000 Uiso
H311 H 0.2473 0.0436 0.3330 0.069(2) 1.0000 Uiso
H312 H 0.3065 0.1751 0.3517 0.069(2) 1.0000 Uiso
H313 H 0.1723 0.1085 0.3230 0.069(2) 1.0000 Uiso
H321 H 0.2784 -0.0313 0.2251 0.069(2) 1.0000 Uiso
H331 H 0.2975 0.0293 0.1177 0.069(2) 1.0000 Uiso
H341 H 0.0431 -0.0336 0.3827 0.069(2) 1.0000 Uiso
H351 H 0.1901 0.1244 0.4824 0.069(2) 1.0000 Uiso
H361 H 0.2201 0.0335 0.5794 0.069(2) 1.0000 Uiso
H371 H -0.3085 -0.3847 0.4481 0.069(2) 1.0000 Uiso
H381 H -0.2925 -0.3565 0.5732 0.069(2) 1.0000 Uiso
H391 H -0.0799 -0.2621 0.6355 0.069(2) 1.0000 Uiso
H401 H 0.0496 -0.4687 0.3755 0.069(2) 1.0000 Uiso
H411 H 0.1949 -0.4772 0.4723 0.069(2) 1.0000 Uiso
H421 H 0.2192 -0.3359 0.5749 0.069(2) 1.0000 Uiso

loop_
_atom_site_aniso_label
_atom_site_aniso_U_11
_atom_site_aniso_U_22
_atom_site_aniso_U_33
_atom_site_aniso_U_23
_atom_site_aniso_U_13
_atom_site_aniso_U_12
Fe1 0.02026(15) 0.02342(15) 0.02466(16) -0.00207(11) 0.00513(11) 0.01004(12)
Fe2 0.02127(15) 0.01966(14) 0.01826(14) 0.00286(10) 0.00717(11) 0.00800(11)
Fe3 0.03205(18) 0.02339(16) 0.02186(15) 0.00225(11) 0.00736(12) 0.01235(13)
C1 0.0234(9) 0.0247(9) 0.0210(9) 0.0036(7) 0.0055(7) 0.0108(8)
C2 0.0243(9) 0.0216(9) 0.0253(9) 0.0013(7) 0.0063(8) 0.0097(8)
C3 0.0312(12) 0.0270(11) 0.0408(13) 0.0007(9) 0.0034(10) 0.0145(9)
C4 0.0402(13) 0.0331(12) 0.0313(12) 0.0047(9) 0.0106(10) 0.0178(10)
C5 0.0405(13) 0.0334(12) 0.0257(10) 0.0052(9) 0.0105(9) 0.0167(10)
C6 0.0351(12) 0.0315(12) 0.0328(12) 0.0010(9) 0.0101(10) 0.0137(10)
C7 0.0498(18) 0.0337(14) 0.059(2) -0.0099(13) -0.0010(15) 0.0220(13)
C8 0.072(3) 0.0458(19) 0.067(2) -0.0254(19) -0.008(2) 0.036(2)
C9 0.058(2) 0.075(3) 0.052(2) -0.035(2) -0.0080(17) 0.044(2)
C10 0.0401(14) 0.0343(12) 0.0353(13) 0.0068(10) 0.0069(11) 0.0173(11)
C11 0.059(2) 0.0472(17) 0.0413(16) 0.0165(13) 0.0065(14) 0.0201(15)
C12 0.0485(17) 0.0591(19) 0.0317(14) 0.0137(13) 0.0082(12) 0.0119(15)
C13 0.0242(11) 0.0517(16) 0.0378(14) 0.0016(12) 0.0032(10) 0.0137(11)
C14 0.0233(12) 0.081(3) 0.057(2) 0.0101(19) 0.0088(13) 0.0130(15)
C15 0.0294(14) 0.095(3) 0.0497(18) 0.0121(19) 0.0184(13) 0.0236(17)
C16 0.0367(13) 0.0401(13) 0.0351(13) 0.0142(11) 0.0092(10) 0.0178(11)
C17 0.0473(16) 0.0480(16) 0.0348(14) 0.0187(12) 0.0028(12) 0.0177(13)
C18 0.077(3) 0.067(2) 0.0275(14) 0.0196(14) 0.0205(15) 0.020(2)
C19 0.0408(13) 0.0270(10) 0.0232(10) 0.0080(8) 0.0139(9) 0.0130(9)
C20 0.0460(15) 0.0455(15) 0.0405(14) 0.0196(12) 0.0277(12) 0.0225(13)
C21 0.0274(11) 0.0283(10) 0.0393(12) 0.0102(9) 0.0173(10) 0.0114(9)
C22 0.0436(17) 0.056(2) 0.097(3) 0.025(2) 0.046(2) 0.0246(16)
C23 0.0250(12) 0.0555(18) 0.066(2) 0.0202(16) 0.0097(13) 0.0148(12)
C24 0.0265(12) 0.0508(16) 0.0432(15) 0.0164(13) 0.0060(10) 0.0138(11)
C25 0.0617(19) 0.0234(11) 0.0436(15) 0.0064(10) 0.0261(14) 0.0142(12)
C26 0.083(3) 0.0264(13) 0.0544(19) 0.0006(12) 0.0320(19) 0.0185(15)
C27 0.080(3) 0.0523(19) 0.0425(17) -0.0084(14) 0.0259(17) 0.0307(19)
C28 0.0356(12) 0.0293(11) 0.0238(10) -0.0004(8) 0.0108(9) 0.0119(9)
C29 0.0402(13) 0.0381(13) 0.0248(10) 0.0048(9) 0.0154(10) 0.0145(11)
C30 0.0277(10) 0.0299(11) 0.0234(10) 0.0080(8) 0.0089(8) 0.0080(9)
C31 0.063(2) 0.069(2) 0.0334(14) 0.0265(15) 0.0193(14) 0.0228(18)
C32 0.0544(17) 0.0409(14) 0.0421(15) 0.0206(12) 0.0143(13) 0.0256(14)
C33 0.0445(14) 0.0329(12) 0.0356(13) 0.0118(10) 0.0126(11) 0.0208(11)
C34 0.0442(14) 0.0282(11) 0.0400(14) 0.0105(10) 0.0128(11) 0.0153(11)
C35 0.0515(18) 0.0250(12) 0.0593(19) 0.0036(12) 0.0168(15) 0.0103(12)
C36 0.0457(16) 0.0307(12) 0.0407(15) -0.0058(11) 0.0107(12) 0.0087(11)
C37 0.0410(13) 0.0297(11) 0.0388(13) 0.0085(10) 0.0179(11) 0.0158(10)
C38 0.0581(18) 0.0380(14) 0.0445(15) 0.0130(12) 0.0300(14) 0.0241(13)
C39 0.0574(18) 0.0410(14) 0.0290(12) 0.0127(10) 0.0223(12) 0.0219(13)
C40 0.0472(16) 0.0326(13) 0.0536(18) -0.0011(12) 0.0107(14) 0.0217(12)
C41 0.066(2) 0.0473(18) 0.078(3) 0.0133(18) 0.013(2) 0.0402(18)
C42 0.0529(18) 0.0503(18) 0.0503(18) 0.0204(15) 0.0045(14) 0.0285(15)
O1 0.076(2) 0.148(3) 0.072(2) 0.070(2) 0.0587(18) 0.069(2)
O2 0.090(2) 0.0635(16) 0.0445(13) 0.0208(11) 0.0473(14) 0.0385(15)
N1 0.0243(8) 0.0244(8) 0.0208(8) 0.0035(6) 0.0073(6) 0.0112(7)
N2 0.0258(9) 0.0237(8) 0.0254(8) 0.0019(7) 0.0080(7) 0.0103(7)
N3 0.0549(17) 0.0488(15) 0.0600(18) 0.0194(14) 0.0063(14) 0.0284(14)
N4 0.0673(19) 0.0559(16) 0.0416(14) 0.0135(12) 0.0251(13) 0.0356(15)
N5 0.0510(15) 0.0559(16) 0.0409(13) 0.0142(12) 0.0110(11) 0.0312(13)
N6 0.0456(14) 0.0357(12) 0.0585(17) -0.0071(12) 0.0160(13) 0.0118(11)
N7 0.0322(11) 0.0351(11) 0.0373(11) -0.0100(9) 0.0020(9) 0.0182(9)
N8 0.0364(12) 0.0549(15) 0.0360(12) -0.0167(11) 0.0023(9) 0.0252(11)
N9 0.0270(9) 0.0350(10) 0.0231(9) 0.0021(7) 0.0066(7) 0.0134(8)
N10 0.0332(11) 0.0522(14) 0.0251(10) 0.0037(9) 0.0098(8) 0.0150(10)
N11 0.0233(9) 0.0422(12) 0.0295(10) -0.0019(8) 0.0064(8) 0.0139(9)
N12 0.0285(11) 0.0718(18) 0.0326(11) -0.0006(11) 0.0115(9) 0.0205(12)
N13 0.0311(9) 0.0241(8) 0.0222(8) 0.0060(7) 0.0093(7) 0.0124(7)
N14 0.0518(14) 0.0374(11) 0.0233(9) 0.0104(8) 0.0101(9) 0.0138(10)
N15 0.0238(9) 0.0279(9) 0.0288(9) 0.0066(7) 0.0091(7) 0.0090(7)
N16 0.0267(10) 0.0381(12) 0.0639(16) 0.0190(11) 0.0224(11) 0.0142(9)
N17 0.0299(9) 0.0218(8) 0.0240(8) 0.0023(7) 0.0100(7) 0.0077(7)
N18 0.0590(16) 0.0338(12) 0.0366(12) -0.0026(9) 0.0194(11) 0.0188(11)
N19 0.0287(9) 0.0258(9) 0.0229(8) 0.0062(7) 0.0082(7) 0.0111(7)
N20 0.0401(12) 0.0418(12) 0.0286(10) 0.0167(9) 0.0109(9) 0.0140(10)
N21 0.0370(11) 0.0242(9) 0.0256(9) 0.0036(7) 0.0092(8) 0.0125(8)
N22 0.0373(11) 0.0281(10) 0.0261(9) -0.0004(7) 0.0061(8) 0.0118(8)
N23 0.0395(11) 0.0271(9) 0.0264(9) 0.0060(7) 0.0119(8) 0.0147(8)
N24 0.0469(13) 0.0325(10) 0.0225(9) 0.0052(8) 0.0120(9) 0.0166(9)
N25 0.0375(11) 0.0258(9) 0.0328(10) 0.0040(8) 0.0077(8) 0.0164(8)
N26 0.0398(12) 0.0339(11) 0.0303(10) 0.0086(8) 0.0060(9) 0.0184(9)
B1 0.0349(15) 0.073(2) 0.0291(14) -0.0037(14) 0.0100(12) 0.0252(16)
B2 0.0434(16) 0.0384(14) 0.0216(11) 0.0051(10) 0.0062(10) 0.0177(12)

loop_
_atom_type_symbol
_atom_type_scat_dispersion_real
_atom_type_scat_dispersion_imag
_atom_type_scat_Cromer_Mann_a1
_atom_type_scat_Cromer_Mann_b1
_atom_type_scat_Cromer_Mann_a2
_atom_type_scat_Cromer_Mann_b2
_atom_type_scat_Cromer_Mann_a3
_atom_type_scat_Cromer_Mann_b3
_atom_type_scat_Cromer_Mann_a4
_atom_type_scat_Cromer_Mann_b4
_atom_type_scat_Cromer_Mann_c
_atom_type_scat_source
C 0.0033 0.0016 2.3100 20.8439 1.0200 10.2075 1.5886 0.5687 0.8650 51.6512 0.2156 'International Tables Vol C 4.2.6.8 and 6.1.1.4'
H 0.0000 0.0000 0.4930 10.5109 0.3229 26.1257 0.1402 3.1424 0.0408 57.7998 0.0030 'International Tables Vol C 4.2.6.8 and 6.1.1.4'
N 0.0061 0.0033 12.2126 0.0057 3.1322 9.8933 2.0125 28.9975 1.1663 0.5826 -11.5290 'International Tables Vol C 4.2.6.8 and 6.1.1.4'
O 0.0106 0.0060 3.0485 13.2771 2.2868 5.7011 1.5463 0.3239 0.8670 32.9089 0.2508 'International Tables Vol C 4.2.6.8 and 6.1.1.4'
B 0.0013 0.0007 2.0545 23.2185 1.3326 1.0210 1.0979 60.3498 0.7068 0.1403 -0.1932 'International Tables Vol C 4.2.6.8 and 6.1.1.4'
Fe 0.3463 0.8444 11.7695 4.7611 7.3573 0.3072 3.5222 15.3535 2.3045 76.8805 1.0369 'International Tables Vol C 4.2.6.8 and 6.1.1.4'

loop_
_geom_angle_atom_site_label_1
_geom_angle_site_symmetry_1
_geom_angle_atom_site_label_2
_geom_angle_atom_site_label_3
_geom_angle
_geom_angle_publ_flag
C1 . Fe1 C2 87.82(9) yes
C1 . Fe1 C3 86.53(10) yes
C2 . Fe1 C3 86.67(11) yes
C1 . Fe1 N7 178.83(10) yes
C2 . Fe1 N7 92.52(10) yes
C3 . Fe1 N7 92.37(11) yes
C1 . Fe1 N9 92.45(9) yes
C2 . Fe1 N9 90.96(9) yes
C3 . Fe1 N9 177.45(10) yes
N7 . Fe1 N9 88.66(10) yes
C1 . Fe1 N11 90.13(9) yes
C2 . Fe1 N11 176.97(10) yes
C3 . Fe1 N11 95.44(11) yes
N7 . Fe1 N11 89.57(10) yes
N9 . Fe1 N11 86.89(10) yes
N1 2_555 Fe2 N2 90.33(8) yes
N1 2_555 Fe2 N13 85.68(8) yes
N2 . Fe2 N13 91.65(9) yes
N1 2_555 Fe2 N15 90.65(8) yes
N2 . Fe2 N15 178.38(9) yes
N13 . Fe2 N15 89.71(9) yes
N1 2_555 Fe2 N17 177.95(8) yes
N2 . Fe2 N17 87.73(8) yes
N13 . Fe2 N17 95.05(8) yes
N15 . Fe2 N17 91.27(9) yes
N1 2_555 Fe2 N19 90.09(8) yes
N2 . Fe2 N19 86.76(9) yes
N13 . Fe2 N19 175.47(8) yes
N15 . Fe2 N19 91.94(9) yes
N17 . Fe2 N19 89.13(8) yes
C4 . Fe3 C5 88.26(12) yes
C4 . Fe3 C6 88.00(12) yes
C5 . Fe3 C6 87.21(12) yes
C4 . Fe3 N21 92.16(10) yes
C5 . Fe3 N21 91.79(10) yes
C6 . Fe3 N21 178.98(11) yes
C4 . Fe3 N23 179.78(10) yes
C5 . Fe3 N23 91.74(10) yes
C6 . Fe3 N23 91.77(10) yes
N21 . Fe3 N23 88.06(9) yes
C4 . Fe3 N25 91.60(11) yes
C5 . Fe3 N25 179.18(10) yes
C6 . Fe3 N25 91.98(11) yes
N21 . Fe3 N25 89.02(9) yes
N23 . Fe3 N25 88.39(10) yes
Fe1 . C1 N1 177.9(2) yes
Fe1 . C2 N2 178.4(2) yes
Fe1 . C3 N3 177.4(3) yes
Fe3 . C4 N4 178.7(3) yes
Fe3 . C5 N5 178.4(3) yes
Fe3 . C6 N6 179.0(3) yes
C8 . C7 N7 109.7(4) yes
C8 . C7 H71 125.4 no
N7 . C7 H71 124.9 no
C7 . C8 C9 105.0(3) yes
C7 . C8 H81 127.3 no
C9 . C8 H81 127.7 no
C8 . C9 N8 109.8(4) yes
C8 . C9 H91 125.7 no
N8 . C9 H91 124.6 no
C11 . C10 N9 109.3(3) yes
C11 . C10 H101 125.3 no
N9 . C10 H101 125.4 no
C10 . C11 C12 105.2(3) yes
C10 . C11 H111 127.3 no
C12 . C11 H111 127.4 no
C11 . C12 N10 108.7(3) yes
C11 . C12 H121 125.9 no
N10 . C12 H121 125.4 no
C14 . C13 N11 110.6(3) yes
C14 . C13 H131 124.7 no
N11 . C13 H131 124.7 no
C13 . C14 C15 105.0(3) yes
C13 . C14 H141 127.5 no
C15 . C14 H141 127.5 no
C14 . C15 N12 108.7(3) yes
C14 . C15 H151 125.7 no
N12 . C15 H151 125.6 no
C17 . C16 N13 109.2(3) yes
C17 . C16 H161 125.4 no
N13 . C16 H161 125.4 no
C16 . C17 N14 107.6(3) yes
C16 . C17 H171 126.2 no
N14 . C17 H171 126.2 no
N14 . C18 H181 109.5 no
N14 . C18 H182 109.3 no
H181 . C18 H182 109.4 no
N14 . C18 H183 109.6 no
H181 . C18 H183 109.6 no
H182 . C18 H183 109.4 no
C20 . C19 N13 126.8(2) yes
C20 . C19 N14 123.7(2) yes
N13 . C19 N14 109.5(2) yes
C19 . C20 C21 118.8(2) yes
C19 . C20 O1 121.0(3) yes
C21 . C20 O1 120.2(3) yes
C20 . C21 N15 126.5(2) yes
C20 . C21 N16 123.4(2) yes
N15 . C21 N16 110.1(2) yes
N16 . C22 H221 109.6 no
N16 . C22 H222 109.6 no
H221 . C22 H222 109.9 no
N16 . C22 H223 109.3 no
H221 . C22 H223 109.3 no
H222 . C22 H223 109.2 no
C24 . C23 N16 107.0(3) yes
C24 . C23 H231 126.6 no
N16 . C23 H231 126.4 no
C23 . C24 N15 108.9(3) yes
C23 . C24 H241 125.6 no
N15 . C24 H241 125.5 no
C26 . C25 N17 109.0(3) yes
C26 . C25 H251 125.5 no
N17 . C25 H251 125.5 no
C25 . C26 N18 107.1(3) yes
C25 . C26 H261 126.5 no
N18 . C26 H261 126.4 no
N18 . C27 H271 109.5 no
N18 . C27 H272 109.6 no
H271 . C27 H272 109.5 no
N18 . C27 H273 109.5 no
H271 . C27 H273 109.4 no
H272 . C27 H273 109.3 no
C29 . C28 N17 126.2(2) yes
C29 . C28 N18 123.6(2) yes
N17 . C28 N18 110.1(2) yes
C28 . C29 C30 116.9(2) yes
C28 . C29 O2 122.1(3) yes
C30 . C29 O2 121.0(3) yes
C29 . C30 N19 125.8(2) yes
C29 . C30 N20 124.0(2) yes
N19 . C30 N20 110.2(2) yes
N20 . C31 H311 109.8 no
N20 . C31 H312 109.5 no
H311 . C31 H312 109.5 no
N20 . C31 H313 109.4 no
H311 . C31 H313 109.5 no
H312 . C31 H313 109.1 no
C33 . C32 N20 107.4(2) yes
C33 . C32 H321 126.3 no
N20 . C32 H321 126.4 no
C32 . C33 N19 108.7(3) yes
C32 . C33 H331 125.6 no
N19 . C33 H331 125.7 no
C35 . C34 N21 110.3(3) yes
C35 . C34 H341 124.9 no
N21 . C34 H341 124.7 no
C34 . C35 C36 105.0(3) yes
C34 . C35 H351 127.6 no
C36 . C35 H351 127.4 no
C35 . C36 N22 108.6(3) yes
C35 . C36 H361 125.6 no
N22 . C36 H361 125.8 no
C38 . C37 N23 109.8(3) yes
C38 . C37 H371 125.0 no
N23 . C37 H371 125.2 no
C37 . C38 C39 105.1(3) yes
C37 . C38 H381 127.5 no
C39 . C38 H381 127.4 no
C38 . C39 N24 108.7(3) yes
C38 . C39 H391 125.7 no
N24 . C39 H391 125.6 no
C41 . C40 N25 110.4(3) yes
C41 . C40 H401 124.8 no
N25 . C40 H401 124.8 no
C40 . C41 C42 105.1(3) yes
C40 . C41 H411 127.4 no
C42 . C41 H411 127.4 no
C41 . C42 N26 108.1(3) yes
C41 . C42 H421 125.9 no
N26 . C42 H421 126.0 no
Fe2 2_555 N1 C1 176.27(19) yes
Fe2 . N2 C2 171.8(2) yes
C7 . N7 Fe1 133.4(3) yes
C7 . N7 N8 107.3(3) yes
Fe1 . N7 N8 119.2(2) yes
N7 . N8 C9 108.2(4) yes
N7 . N8 B1 119.3(2) yes
C9 . N8 B1 132.3(3) yes
C10 . N9 Fe1 132.44(19) yes
C10 . N9 N10 107.2(2) yes
Fe1 . N9 N10 119.86(18) yes
N9 . N10 C12 109.6(3) yes
N9 . N10 B1 118.4(2) yes
C12 . N10 B1 131.4(3) yes
C13 . N11 Fe1 133.6(2) yes
C13 . N11 N12 106.7(2) yes
Fe1 . N11 N12 119.57(17) yes
N11 . N12 C15 109.1(3) yes
N11 . N12 B1 118.6(2) yes
C15 . N12 B1 131.8(3) yes
C16 . N13 C19 106.3(2) yes
C16 . N13 Fe2 125.64(18) yes
C19 . N13 Fe2 125.57(17) yes
C18 . N14 C19 129.0(3) yes
C18 . N14 C17 123.6(3) yes
C19 . N14 C17 107.4(2) yes
C24 . N15 C21 106.3(2) yes
C24 . N15 Fe2 125.76(19) yes
C21 . N15 Fe2 127.51(18) yes
C22 . N16 C21 128.5(3) yes
C22 . N16 C23 123.8(3) yes
C21 . N16 C23 107.7(2) yes
C25 . N17 C28 106.6(2) yes
C25 . N17 Fe2 127.34(18) yes
C28 . N17 Fe2 124.97(17) yes
C27 . N18 C28 127.9(3) yes
C27 . N18 C26 124.8(3) yes
C28 . N18 C26 107.3(2) yes
C33 . N19 C30 106.7(2) yes
C33 . N19 Fe2 127.10(17) yes
C30 . N19 Fe2 125.77(17) yes
C31 . N20 C30 128.0(3) yes
C31 . N20 C32 124.7(3) yes
C30 . N20 C32 107.1(2) yes
C34 . N21 Fe3 133.63(19) yes
C34 . N21 N22 106.8(2) yes
Fe3 . N21 N22 119.52(16) yes
N21 . N22 C36 109.2(2) yes
N21 . N22 B2 118.4(2) yes
C36 . N22 B2 132.3(2) yes
C37 . N23 Fe3 133.7(2) yes
C37 . N23 N24 107.4(2) yes
Fe3 . N23 N24 118.84(18) yes
N23 . N24 C39 109.0(2) yes
N23 . N24 B2 119.3(2) yes
C39 . N24 B2 131.7(2) yes
C40 . N25 Fe3 133.7(2) yes
C40 . N25 N26 106.9(2) yes
Fe3 . N25 N26 119.40(17) yes
N25 . N26 C42 109.4(3) yes
N25 . N26 B2 118.6(2) yes
C42 . N26 B2 131.9(3) yes
N10 . B1 N8 107.1(2) yes
N10 . B1 N12 106.1(3) yes
N8 . B1 N12 107.5(3) yes
N10 . B1 H1 108.3 no
N8 . B1 H1 115.0 no
N12 . B1 H1 112.4 no
N22 . B2 N24 106.6(2) yes
N22 . B2 N26 107.6(2) yes
N24 . B2 N26 107.2(2) yes
N22 . B2 H2 111.8 no
N24 . B2 H2 111.9 no
N26 . B2 H2 111.5 no

loop_
_geom_bond_atom_site_label_1
_geom_bond_atom_site_label_2
_geom_bond_site_symmetry_2
_geom_bond_distance
_geom_bond_publ_flag
Fe1 C1 . 1.901(2) yes
Fe1 C2 . 1.905(2) yes
Fe1 C3 . 1.909(3) yes
Fe1 N7 . 1.972(2) yes
Fe1 N9 . 1.966(2) yes
Fe1 N11 . 1.982(2) yes
Fe2 N1 2_555 1.9188(19) yes
Fe2 N2 . 1.924(2) yes
Fe2 N13 . 1.9864(19) yes
Fe2 N15 . 1.961(2) yes
Fe2 N17 . 1.9638(19) yes
Fe2 N19 . 1.971(2) yes
Fe3 C4 . 1.926(3) yes
Fe3 C5 . 1.920(3) yes
Fe3 C6 . 1.923(3) yes
Fe3 N21 . 1.975(2) yes
Fe3 N23 . 1.979(2) yes
Fe3 N25 . 1.970(2) yes
C1 N1 . 1.148(3) yes
C2 N2 . 1.149(3) yes
C3 N3 . 1.142(4) yes
C4 N4 . 1.146(4) yes
C5 N5 . 1.144(4) yes
C6 N6 . 1.150(4) yes
C7 C8 . 1.392(5) yes
C7 N7 . 1.337(4) yes
C7 H71 . 0.962 no
C8 C9 . 1.353(8) yes
C8 H81 . 0.954 no
C9 N8 . 1.350(4) yes
C9 H91 . 0.955 no
C10 C11 . 1.390(4) yes
C10 N9 . 1.338(4) yes
C10 H101 . 0.950 no
C11 C12 . 1.378(6) yes
C11 H111 . 0.949 no
C12 N10 . 1.328(5) yes
C12 H121 . 0.951 no
C13 C14 . 1.371(5) yes
C13 N11 . 1.333(3) yes
C13 H131 . 0.951 no
C14 C15 . 1.376(6) yes
C14 H141 . 0.951 no
C15 N12 . 1.338(4) yes
C15 H151 . 0.951 no
C16 C17 . 1.370(4) yes
C16 N13 . 1.361(3) yes
C16 H161 . 0.950 no
C17 N14 . 1.344(5) yes
C17 H171 . 0.950 no
C18 N14 . 1.465(4) yes
C18 H181 . 0.949 no
C18 H182 . 0.952 no
C18 H183 . 0.949 no
C19 C20 . 1.448(4) yes
C19 N13 . 1.349(3) yes
C19 N14 . 1.374(3) yes
C20 C21 . 1.457(4) yes
C20 O1 . 1.225(4) yes
C21 N15 . 1.340(3) yes
C21 N16 . 1.360(3) yes
C22 N16 . 1.473(4) yes
C22 H221 . 0.948 no
C22 H222 . 0.948 no
C22 H223 . 0.955 no
C23 C24 . 1.377(4) yes
C23 N16 . 1.347(5) yes
C23 H231 . 0.949 no
C24 N15 . 1.364(4) yes
C24 H241 . 0.951 no
C25 C26 . 1.368(4) yes
C25 N17 . 1.365(3) yes
C25 H251 . 0.951 no
C26 N18 . 1.358(5) yes
C26 H261 . 0.950 no
C27 N18 . 1.477(4) yes
C27 H271 . 0.950 no
C27 H272 . 0.951 no
C27 H273 . 0.951 no
C28 C29 . 1.460(4) yes
C28 N17 . 1.335(3) yes
C28 N18 . 1.362(3) yes
C29 C30 . 1.465(4) yes
C29 O2 . 1.219(3) yes
C30 N19 . 1.335(3) yes
C30 N20 . 1.363(3) yes
C31 N20 . 1.465(4) yes
C31 H311 . 0.947 no
C31 H312 . 0.952 no
C31 H313 . 0.952 no
C32 C33 . 1.367(4) yes
C32 N20 . 1.361(4) yes
C32 H321 . 0.950 no
C33 N19 . 1.369(3) yes
C33 H331 . 0.951 no
C34 C35 . 1.389(4) yes
C34 N21 . 1.333(3) yes
C34 H341 . 0.950 no
C35 C36 . 1.371(5) yes
C35 H351 . 0.950 no
C36 N22 . 1.349(4) yes
C36 H361 . 0.949 no
C37 C38 . 1.397(4) yes
C37 N23 . 1.335(4) yes
C37 H371 . 0.949 no
C38 C39 . 1.369(5) yes
C38 H381 . 0.950 no
C39 N24 . 1.355(4) yes
C39 H391 . 0.950 no
C40 C41 . 1.374(5) yes
C40 N25 . 1.335(4) yes
C40 H401 . 0.949 no
C41 C42 . 1.394(6) yes
C41 H411 . 0.949 no
C42 N26 . 1.338(4) yes
C42 H421 . 0.949 no
N7 N8 . 1.358(4) yes
N8 B1 . 1.533(6) yes
N9 N10 . 1.358(3) yes
N10 B1 . 1.551(5) yes
N11 N12 . 1.360(3) yes
N12 B1 . 1.529(4) yes
N21 N22 . 1.361(3) yes
N22 B2 . 1.537(4) yes
N23 N24 . 1.356(3) yes
N24 B2 . 1.534(4) yes
N25 N26 . 1.365(3) yes
N26 B2 . 1.527(4) yes
B1 H1 . 1.116 no
B2 H2 . 1.080 no
C50 O50 . 1.513(11) yes
C60 O60 . 1.456(18) yes
